data_1574192
loop_
_publ_author_name
'Zhang, Ruiying'
'Chen, Xinyu'
'Zhu, Lingyun'
'Huang, Yanxia'
'Zhai, Zi'ang'
'Wang, Qiang'
'Wang, Lingding'
'Wang, Taosong'
'Wang, Wei-Zhen'
'Ye, Ke-Yin'
'Li, Yuanming'

_publ_section_title
;
 Thiophene-backbone arcuate graphene nanoribbons: shotgun synthesis and
 length dependent properties
;
_journal_issue 17
_journal_name_full 'Chemical Science'
_journal_page_first 7366
_journal_page_last 7373
_journal_paper_doi 10.1039/D4SC08353A
_journal_volume 16
_journal_year 2025
_chemical_formula_moiety 'C82 H78 O4 S2, 2(C H Cl3)'
_chemical_formula_sum 'C84 H80 Cl6 O4 S2'
_chemical_formula_weight 1430.30
_space_group_crystal_system monoclinic
_space_group_IT_number 15
_space_group_name_Hall '-I 2ya'
_space_group_name_H-M_alt 'I 1 2/a 1'
_atom_sites_solution_hydrogens geom
_atom_sites_solution_primary dual
_audit_creation_date 2023-05-16
_audit_creation_method
;
Olex2 1.3
(compiled 2020.11.12 svn.r5f609507 for OlexSys, GUI svn.r6408)
;
_audit_update_record
;
2023-10-26 deposited with the CCDC.	2025-03-19 downloaded from the CCDC.
;
_cell_angle_alpha 90
_cell_angle_beta 110.188(2)
_cell_angle_gamma 90
_cell_formula_units_Z 8
_cell_length_a 25.5478(5)
_cell_length_b 20.7666(2)
_cell_length_c 31.3909(5)
_cell_measurement_reflns_used 34641
_cell_measurement_temperature 100.0(4)
_cell_measurement_theta_max 55.9220
_cell_measurement_theta_min 2.2670
_cell_volume 15631.0(5)
_computing_cell_refinement 'CrysAlisPro 1.171.42.84a (Rigaku OD, 2023)'
_computing_data_collection 'CrysAlisPro 1.171.42.84a (Rigaku OD, 2023)'
_computing_data_reduction 'CrysAlisPro 1.171.42.84a (Rigaku OD, 2023)'
_computing_molecular_graphics 'Olex2 1.3 (Dolomanov et al., 2009)'
_computing_publication_material 'Olex2 1.3 (Dolomanov et al., 2009)'
_computing_structure_refinement 'SHELXL 2017/1 (Sheldrick, 2015)'
_computing_structure_solution 'SHELXT 2014/5 (Sheldrick, 2014)'
_diffrn_ambient_environment N~2~
_diffrn_ambient_temperature 100.0(4)
_diffrn_detector 'Hybrid Pixel Array Detector'
_diffrn_detector_area_resol_mean 10.0000
_diffrn_detector_type HyPix
_diffrn_measured_fraction_theta_full 0.989
_diffrn_measured_fraction_theta_max 0.989
_diffrn_measurement_details
;
List of Runs (angles in degrees, time in seconds):

  # Type    Start    End  Width  t~exp~   \w     \q     \k     \f   Frames
#--------------------------------------------------------------------------
  1  \w    -73.00  15.00   0.50    0.64    --   -1.41 -53.00 123.00  176
  2  \w      5.00  67.00   0.50    0.64    --   -1.41  53.00 -91.00  124
  3  \w     47.00 137.00   0.50    2.54    --   67.13  53.00 -91.00  180
  4  \w      7.00  74.00   0.50    2.54    --   67.13 -53.00 123.00  134
  5  \w    -60.00   3.00   0.50    2.54    --  -69.95  53.00 -91.00  126
  6  \w   -142.00 -56.00   0.50    2.54    --  -69.95 -53.00 123.00  172
  7  \w     -4.00  29.00   0.50    0.64    --   -1.41 -99.00-180.00   66
  8  \w      6.00  31.00   0.50    0.64    --   -1.41 -99.00   0.00   50
  9  \w     11.00  95.00   0.50    2.54    --   67.13 -77.00 120.00  168
 10  \w     63.00  89.00   0.50    2.54    --   67.13  77.00 -60.00   52
 11  \w     22.00  92.00   0.50    2.54    --   67.13-125.00 120.00  140
 12  \w    113.00 138.00   0.50    2.54    --   67.13  77.00 -60.00   50
 13  \w     69.00  95.00   0.50    2.54    --   67.13 -99.00-150.00   52
 14  \w     -4.00  64.00   0.50    2.54    --   67.13 -99.00-150.00  136
 15  \w    -22.00   4.00   0.50    2.54    --  -69.95  57.00  60.00   52
 16  \w    -93.00 -47.00   0.50    2.54    --  -69.95  57.00  60.00   92
 17  \w   -109.00 -20.00   0.50    2.54    --  -69.95 125.00 -90.00  178
 18  \w    -73.00 -48.00   0.50    2.54    --  -69.95 -57.00-120.00   50
 19  \w   -134.00-102.00   0.50    2.54    --  -69.95 -57.00-120.00   64
 20  \w   -132.00 -92.00   0.50    2.54    --  -69.95 -99.00-120.00   80
 21  \w   -119.00 -83.00   0.50    2.54    --  -69.95-125.00-150.00   72
 22  \w   -110.00 -22.00   0.50    2.54    --  -69.95 125.00   0.00  176
 23  \w   -140.00 -81.00   0.50    2.54    --  -69.95-125.00-120.00  118
;
_diffrn_measurement_device 'four-circle diffractometer'
_diffrn_measurement_device_type 'ROD, Synergy Custom system, HyPix'
_diffrn_measurement_method '\w scans'
_diffrn_orient_matrix_type 'CrysAlisPro convention (1999,Acta A55,543-557)'
_diffrn_orient_matrix_UB_11 -0.0437449000
_diffrn_orient_matrix_UB_12 0.0321592000
_diffrn_orient_matrix_UB_13 -0.0281568000
_diffrn_orient_matrix_UB_21 0.0346854000
_diffrn_orient_matrix_UB_22 0.0426333000
_diffrn_orient_matrix_UB_23 -0.0082310000
_diffrn_orient_matrix_UB_31 0.0020402000
_diffrn_orient_matrix_UB_32 -0.0361457000
_diffrn_orient_matrix_UB_33 -0.0347038000
_diffrn_radiation_monochromator mirror
_diffrn_radiation_probe x-ray
_diffrn_radiation_type 'Ga K\a'
_diffrn_radiation_wavelength 1.3405
_diffrn_reflns_av_R_equivalents 0.0438
_diffrn_reflns_av_unetI/netI 0.0288
_diffrn_reflns_Laue_measured_fraction_full 0.989
_diffrn_reflns_Laue_measured_fraction_max 0.989
_diffrn_reflns_limit_h_max 30
_diffrn_reflns_limit_h_min -30
_diffrn_reflns_limit_k_max 24
_diffrn_reflns_limit_k_min -24
_diffrn_reflns_limit_l_max 24
_diffrn_reflns_limit_l_min -37
_diffrn_reflns_number 79840
_diffrn_reflns_point_group_measured_fraction_full 0.989
_diffrn_reflns_point_group_measured_fraction_max 0.989
_diffrn_reflns_theta_full 52.932
_diffrn_reflns_theta_max 52.932
_diffrn_reflns_theta_min 2.263
_diffrn_source 'Ga K\a'
_exptl_absorpt_coefficient_mu 1.903
_exptl_absorpt_correction_T_max 1.00000
_exptl_absorpt_correction_T_min 0.90703
_exptl_absorpt_correction_type multi-scan
_exptl_absorpt_process_details
;
CrysAlisPro 1.171.42.84a (Rigaku Oxford Diffraction, 2023)
Empirical absorption correction using spherical harmonics,
implemented in SCALE3 ABSPACK scaling algorithm.
;
_exptl_crystal_colour 'clear orangish yellow'
_exptl_crystal_colour_lustre clear
_exptl_crystal_colour_modifier orangish
_exptl_crystal_colour_primary yellow
_exptl_crystal_density_diffrn 1.216
_exptl_crystal_description plate
_exptl_crystal_F_000 6000
_exptl_crystal_size_max 0.02
_exptl_crystal_size_mid 0.01
_exptl_crystal_size_min 0.005
_refine_diff_density_max 1.991
_refine_diff_density_min -1.194
_refine_diff_density_rms 0.101
_refine_ls_extinction_method none
_refine_ls_goodness_of_fit_ref 1.034
_refine_ls_hydrogen_treatment constr
_refine_ls_matrix_type full
_refine_ls_number_parameters 883
_refine_ls_number_reflns 13676
_refine_ls_number_restraints 18
_refine_ls_restrained_S_all 1.122
_refine_ls_R_factor_all 0.0950
_refine_ls_R_factor_gt 0.0842
_refine_ls_shift/su_max 0.001
_refine_ls_shift/su_mean 0.000
_refine_ls_structure_factor_coef Fsqd
_refine_ls_weighting_details 'w=1/[\s^2^(Fo^2^)+(0.1610P)^2^+58.5928P] where P=(Fo^2^+2Fc^2^)/3'
_refine_ls_weighting_scheme calc
_refine_ls_wR_factor_gt 0.2435
_refine_ls_wR_factor_ref 0.2535
_reflns_Friedel_coverage 0.000
_reflns_number_gt 11243
_reflns_number_total 13676
_reflns_threshold_expression 'I > 2\s(I)'
_cod_data_source_file d4sc08353a2.cif
_cod_data_source_block ARO-11
_cod_depositor_comments 'Adding full bibliography for 1574192--1574193.cif.'
_cod_database_code 1574192
_shelx_shelxl_version_number 2017/1
_chemical_oxdiff_formula CHOSCl
_shelx_space_group_comment
;
The symmetry employed for this shelxl refinement is uniquely defined
by the following loop, which should always be used as a source of
symmetry information in preference to the above space-group names.
They are only intended as comments.
;
_shelx_estimated_absorpt_t_max 0.991
_shelx_estimated_absorpt_t_min 0.963
_reflns_odcompleteness_completeness 99.94
_reflns_odcompleteness_iscentric 1
_reflns_odcompleteness_theta 53.78
_olex2_refinement_description
;
1. Fixed Uiso
 At 1.2 times of:
  All C(H) groups
 At 1.5 times of:
  All C(H,H,H) groups
2. Uiso/Uaniso restraints and constraints
Uanis(C18) \\sim Ueq, Uanis(C84) \\sim Ueq: with sigma of 0.005 and sigma for
terminal atoms of 0.01
Uanis(Cl1) \\sim Ueq: with sigma of 0.001 and sigma for terminal atoms of 0.002
3.a Ternary CH refined with riding coordinates:
 C83(H83), C84(H84)
3.b Aromatic/amide H refined with riding coordinates:
 C53(H53), C48(H48), C47(H47), C56(H56), C39(H39), C67(H67), C54(H54),
 C75(H75), C86(H86), C40(H40), C11(H11), C76(H76), C70(H70), C2(H2), C9(H9),
 C29(H29), C8(H8), C78(H78), C44(H44), C43(H43), C32(H32), C1(H1), C31(H31),
 C69(H69)
3.c Idealised Me refined as rotating group:
 C60(H60A,H60B,H60C), C21(H21A,H21B,H21C), C20(H20A,H20B,H20C), C58(H58A,H58B,
 H58C), C22(H22A,H22B,H22C), C16(H16A,H16B,H16C), C59(H59A,H59B,H59C), C73(H73A,
 H73B,H73C), C74(H74A,H74B,H74C), C80(H80A,H80B,H80C), C82(H82A,H82B,H82C),
 C34(H34A,H34B,H34C), C81(H81A,H81B,H81C), C36(H36A,H36B,H36C), C72(H72A,H72B,
 H72C), C17(H17A,H17B,H17C), C35(H35A,H35B,H35C), C18(H18A,H18B,H18C)
;
_smtbx_masks_void_probe_radius 1.0
_smtbx_masks_void_truncation_radius 1.0
_olex2_submission_special_instructions 'No special instructions were received'
_oxdiff_exptl_absorpt_empirical_details
;
Empirical correction (ABSPACK) includes:
- Absorption correction using spherical harmonics
- Frame scaling
;
_oxdiff_exptl_absorpt_empirical_full_max 2.008
_oxdiff_exptl_absorpt_empirical_full_min 0.572

loop_
_space_group_symop_operation_xyz
'x, y, z'
'-x+1/2, y, -z'
'x+1/2, y+1/2, z+1/2'
'-x+1, y+1/2, -z+1/2'
'-x, -y, -z'
'x-1/2, -y, z'
'-x+1/2, -y+1/2, -z+1/2'
'x, -y+1/2, z+1/2'

loop_
_atom_site_label
_atom_site_type_symbol
_atom_site_fract_x
_atom_site_fract_y
_atom_site_fract_z
_atom_site_U_iso_or_equiv
_atom_site_adp_type
_atom_site_occupancy
_atom_site_site_symmetry_order
_atom_site_calc_flag
_atom_site_refinement_flags_posn
_atom_site_refinement_flags_adp
_atom_site_refinement_flags_occupancy
_atom_site_disorder_assembly
_atom_site_disorder_group
S2 S 0.57099(3) 0.56885(4) 0.57130(3) 0.0217(2) Uani 1 1 d . . . . .
S1 S 0.66534(4) 0.17383(4) 0.33762(3) 0.0278(2) Uani 1 1 d . . . . .
Cl4 Cl 0.74383(7) 0.55725(8) 0.74608(7) 0.0831(5) Uani 1 1 d . . . . .
Cl5 Cl 0.64979(7) 0.64334(8) 0.72995(7) 0.0818(5) Uani 1 1 d . . . . .
Cl6 Cl 0.74252(8) 0.67999(8) 0.70310(7) 0.0840(5) Uani 1 1 d . . . . .
Cl1 Cl 0.82239(9) 0.00715(13) 0.39129(10) 0.1226(8) Uani 1 1 d . U . . .
O3 O 0.56036(11) 0.60288(11) 0.52927(8) 0.0267(5) Uani 1 1 d . . . . .
O4 O 0.62741(10) 0.56936(11) 0.60278(8) 0.0270(5) Uani 1 1 d . . . . .
O1 O 0.72497(11) 0.16973(12) 0.35513(9) 0.0334(6) Uani 1 1 d . . . . .
O2 O 0.64096(12) 0.23191(12) 0.31343(9) 0.0342(6) Uani 1 1 d . . . . .
Cl2 Cl 0.71090(12) -0.04789(14) 0.36239(13) 0.1446(11) Uani 1 1 d . . . . .
Cl3 Cl 0.75575(13) 0.0282(2) 0.44325(12) 0.1657(14) Uani 1 1 d . . . . .
C38 C 0.62223(15) 0.28840(16) 0.47609(11) 0.0230(7) Uani 1 1 d . . . . .
C49 C 0.54704(14) 0.48839(15) 0.56414(11) 0.0203(7) Uani 1 1 d . . . . .
C50 C 0.50927(14) 0.47894(15) 0.58572(11) 0.0213(7) Uani 1 1 d . . . . .
C41 C 0.60589(14) 0.33920(16) 0.50042(11) 0.0221(7) Uani 1 1 d . . . . .
C46 C 0.56941(14) 0.43903(16) 0.54452(11) 0.0211(7) Uani 1 1 d . . . . .
C52 C 0.52422(14) 0.36276(15) 0.58056(11) 0.0217(7) Uani 1 1 d . . . . .
C51 C 0.50182(14) 0.41419(16) 0.59895(11) 0.0220(7) Uani 1 1 d . . . . .
C63 C 0.51821(16) 0.65510(16) 0.61360(11) 0.0254(7) Uani 1 1 d . . . . .
C53 C 0.52407(15) 0.30103(16) 0.59959(12) 0.0257(7) Uani 1 1 d . . . . .
H53 H 0.539023 0.265732 0.588295 0.031 Uiso 1 1 calc R U . . .
C45 C 0.55192(14) 0.37577(16) 0.54794(11) 0.0211(7) Uani 1 1 d . . . . .
C62 C 0.52282(15) 0.59158(16) 0.59756(11) 0.0229(7) Uani 1 1 d . . . . .
C66 C 0.44077(15) 0.55310(16) 0.61096(11) 0.0245(7) Uani 1 1 d . . . . .
C61 C 0.48970(15) 0.54096(16) 0.59918(11) 0.0224(7) Uani 1 1 d . . . . .
C64 C 0.47589(16) 0.66474(16) 0.63248(12) 0.0262(7) Uani 1 1 d . . . . .
C65 C 0.43583(16) 0.61401(17) 0.62947(12) 0.0259(7) Uani 1 1 d . . . . .
C48 C 0.62575(14) 0.40344(16) 0.50141(11) 0.0229(7) Uani 1 1 d . . . . .
H48 H 0.653205 0.412459 0.488131 0.027 Uiso 1 1 calc R U . . .
C47 C 0.60662(15) 0.45183(16) 0.52071(11) 0.0231(7) Uani 1 1 d . . . . .
H47 H 0.618097 0.494803 0.518389 0.028 Uiso 1 1 calc R U . . .
C42 C 0.56571(14) 0.32642(15) 0.52105(11) 0.0214(7) Uani 1 1 d . . . . .
C37 C 0.59640(16) 0.22739(16) 0.47106(12) 0.0262(8) Uani 1 1 d . . . . .
C4 C 0.56477(16) 0.02448(17) 0.29871(12) 0.0275(8) Uani 1 1 d . . . . .
C12 C 0.63710(16) 0.09225(17) 0.26123(12) 0.0276(8) Uani 1 1 d . . . . .
C56 C 0.48196(15) 0.40149(16) 0.63524(12) 0.0241(7) Uani 1 1 d . . . . .
H56 H 0.468688 0.436514 0.648135 0.029 Uiso 1 1 calc R U . . .
C26 C 0.61021(16) 0.17827(16) 0.44447(12) 0.0264(8) Uani 1 1 d . . . . .
C25 C 0.64135(16) 0.19641(16) 0.41744(12) 0.0264(7) Uani 1 1 d . . . . .
C24 C 0.63803(16) 0.15537(17) 0.38044(12) 0.0273(8) Uani 1 1 d . . . . .
C39 C 0.66273(15) 0.29951(16) 0.45491(12) 0.0255(7) Uani 1 1 d . . . . .
H39 H 0.684683 0.337570 0.461818 0.031 Uiso 1 1 calc R U . . .
C23 C 0.61004(15) 0.09811(16) 0.37139(12) 0.0264(8) Uani 1 1 d . . . . .
C67 C 0.39623(16) 0.50872(17) 0.60102(12) 0.0281(8) Uani 1 1 d . . . . .
H67 H 0.398813 0.469430 0.586370 0.034 Uiso 1 1 calc R U . . .
C10 C 0.66979(15) 0.11717(17) 0.19903(12) 0.0271(8) Uani 1 1 d . . . . .
C55 C 0.48112(15) 0.34121(17) 0.65235(12) 0.0254(7) Uani 1 1 d . . . . .
C54 C 0.50328(17) 0.29031(17) 0.63350(12) 0.0291(8) Uani 1 1 d . . . . .
H54 H 0.503593 0.247821 0.644810 0.035 Uiso 1 1 calc R U . . .
C28 C 0.59639(16) 0.06992(17) 0.40835(13) 0.0284(8) Uani 1 1 d . . . . .
C75 C 0.47430(17) 0.72577(17) 0.65167(12) 0.0314(8) Uani 1 1 d . . . . .
H75 H 0.447101 0.734052 0.665338 0.038 Uiso 1 1 calc R U . . .
C86 C 0.51975(16) 0.00135(17) 0.31078(13) 0.0295(8) Uani 1 1 d . . . . .
H86 H 0.515700 0.016589 0.338015 0.035 Uiso 1 1 calc R U . . .
C40 C 0.67025(15) 0.25646(16) 0.42507(12) 0.0264(7) Uani 1 1 d . . . . .
H40 H 0.694857 0.266311 0.409181 0.032 Uiso 1 1 calc R U . . .
C11 C 0.66835(16) 0.13015(17) 0.24175(13) 0.0285(8) Uani 1 1 d . . . . .
H11 H 0.689027 0.165595 0.258347 0.034 Uiso 1 1 calc R U . . .
C76 C 0.51117(18) 0.77344(17) 0.65103(13) 0.0331(9) Uani 1 1 d . . . . .
H76 H 0.508400 0.814108 0.663949 0.040 Uiso 1 1 calc R U . . .
C14 C 0.60259(16) 0.07286(16) 0.32512(12) 0.0265(8) Uani 1 1 d . . . . .
C70 C 0.38825(17) 0.62415(17) 0.64217(13) 0.0307(8) Uani 1 1 d . . . . .
H70 H 0.384831 0.663393 0.656546 0.037 Uiso 1 1 calc R U . . .
C77 C 0.55311(17) 0.76416(17) 0.63185(12) 0.0306(8) Uani 1 1 d . . . . .
C27 C 0.59554(16) 0.11049(16) 0.44440(13) 0.0277(8) Uani 1 1 d . . . . .
C3 C 0.56903(16) 0.00556(17) 0.25661(12) 0.0273(8) Uani 1 1 d . . . . .
C2 C 0.53193(16) -0.04273(19) 0.23173(13) 0.0322(8) Uani 1 1 d . . . . .
H2 H 0.535885 -0.059147 0.204759 0.039 Uiso 1 1 calc R U . . .
C9 C 0.64137(16) 0.06172(18) 0.17686(12) 0.0294(8) Uani 1 1 d . . . . .
H9 H 0.643203 0.050284 0.148100 0.035 Uiso 1 1 calc R U . . .
C29 C 0.59229(17) 0.00230(17) 0.41253(13) 0.0308(8) Uani 1 1 d . . . . .
H29 H 0.593760 -0.024377 0.388383 0.037 Uiso 1 1 calc R U . . .
C13 C 0.63440(16) 0.10611(17) 0.30514(13) 0.0286(8) Uani 1 1 d . . . . .
C8 C 0.61108(16) 0.02377(18) 0.19580(13) 0.0293(8) Uani 1 1 d . . . . .
H8 H 0.592650 -0.013297 0.179842 0.035 Uiso 1 1 calc R U . . .
C78 C 0.55569(16) 0.70486(16) 0.61311(12) 0.0271(8) Uani 1 1 d . . . . .
H78 H 0.583158 0.697265 0.599600 0.032 Uiso 1 1 calc R U . . .
C6 C 0.48138(16) -0.04250(18) 0.28461(14) 0.0317(8) Uani 1 1 d . . . . .
C44 C 0.55074(16) 0.21998(17) 0.48713(12) 0.0274(8) Uani 1 1 d . . . . .
H44 H 0.529920 0.181058 0.480896 0.033 Uiso 1 1 calc R U . . .
C19 C 0.70306(16) 0.16134(18) 0.17898(13) 0.0302(8) Uani 1 1 d . . . . .
C7 C 0.60665(15) 0.03836(17) 0.23812(12) 0.0269(7) Uani 1 1 d . . . . .
C43 C 0.53630(15) 0.26694(17) 0.51104(12) 0.0258(7) Uani 1 1 d . . . . .
H43 H 0.505877 0.259963 0.521320 0.031 Uiso 1 1 calc R U . . .
C68 C 0.34922(16) 0.52035(18) 0.61181(13) 0.0300(8) Uani 1 1 d . . . . .
C15 C 0.42967(17) -0.06329(19) 0.29524(15) 0.0351(9) Uani 1 1 d . . . . .
C57 C 0.46076(18) 0.32654(17) 0.69192(13) 0.0334(9) Uani 1 1 d . . . . .
C32 C 0.58735(18) 0.08071(18) 0.48195(13) 0.0348(9) Uani 1 1 d . . . . .
H32 H 0.584561 0.106777 0.505941 0.042 Uiso 1 1 calc R U . . .
C1 C 0.49058(17) -0.06624(19) 0.24566(14) 0.0351(9) Uani 1 1 d . . . . .
H1 H 0.467260 -0.099634 0.228586 0.042 Uiso 1 1 calc R U . . .
C79 C 0.59402(18) 0.81861(17) 0.63311(13) 0.0340(9) Uani 1 1 d . . . . .
C31 C 0.5833(2) 0.01503(19) 0.48479(14) 0.0388(10) Uani 1 1 d . . . . .
H31 H 0.578344 -0.003326 0.510858 0.047 Uiso 1 1 calc R U . . .
C30 C 0.58634(19) -0.02593(18) 0.44960(14) 0.0367(9) Uani 1 1 d . . . . .
C71 C 0.29881(17) 0.4748(2) 0.59858(15) 0.0393(9) Uani 1 1 d . . . . .
C69 C 0.34743(17) 0.57893(19) 0.63423(13) 0.0330(8) Uani 1 1 d . . . . .
H69 H 0.316781 0.586971 0.644050 0.040 Uiso 1 1 calc R U . . .
C60 C 0.4375(2) 0.38696(19) 0.70722(15) 0.0391(10) Uani 1 1 d . . . . .
H60A H 0.467655 0.418232 0.719805 0.059 Uiso 1 1 calc R U . . .
H60B H 0.421691 0.375204 0.730477 0.059 Uiso 1 1 calc R U . . .
H60C H 0.408399 0.406032 0.681136 0.059 Uiso 1 1 calc R U . . .
C21 C 0.76467(17) 0.1564(2) 0.20792(13) 0.0367(9) Uani 1 1 d . . . . .
H21A H 0.776711 0.111384 0.209129 0.055 Uiso 1 1 calc R U . . .
H21B H 0.770197 0.171607 0.238716 0.055 Uiso 1 1 calc R U . . .
H21C H 0.786684 0.182889 0.194513 0.055 Uiso 1 1 calc R U . . .
C20 C 0.69601(17) 0.1437(2) 0.12985(13) 0.0360(9) Uani 1 1 d . . . . .
H20A H 0.717414 0.173805 0.118259 0.054 Uiso 1 1 calc R U . . .
H20B H 0.656472 0.146144 0.110997 0.054 Uiso 1 1 calc R U . . .
H20C H 0.709630 0.099764 0.128897 0.054 Uiso 1 1 calc R U . . .
C58 C 0.5087(2) 0.3009(2) 0.73198(14) 0.0439(11) Uani 1 1 d . . . . .
H58A H 0.522070 0.260281 0.723456 0.066 Uiso 1 1 calc R U . . .
H58B H 0.495929 0.293337 0.757612 0.066 Uiso 1 1 calc R U . . .
H58C H 0.539168 0.332345 0.740735 0.066 Uiso 1 1 calc R U . . .
C22 C 0.6827(2) 0.2315(2) 0.17923(16) 0.0430(10) Uani 1 1 d . . . . .
H22A H 0.687535 0.244291 0.210408 0.064 Uiso 1 1 calc R U . . .
H22B H 0.643154 0.234392 0.160434 0.064 Uiso 1 1 calc R U . . .
H22C H 0.704469 0.260206 0.166989 0.064 Uiso 1 1 calc R U . . .
C16 C 0.4178(2) -0.1341(2) 0.2857(2) 0.0504(12) Uani 1 1 d . . . . .
H16A H 0.411360 -0.142778 0.253648 0.076 Uiso 1 1 calc R U . . .
H16B H 0.384479 -0.146014 0.292712 0.076 Uiso 1 1 calc R U . . .
H16C H 0.449680 -0.159386 0.304679 0.076 Uiso 1 1 calc R U . . .
C33 C 0.5880(2) -0.09918(19) 0.45688(16) 0.0500(13) Uani 1 1 d . . . . .
C59 C 0.4138(2) 0.2758(2) 0.67648(17) 0.0491(12) Uani 1 1 d . . . . .
H59A H 0.383093 0.292433 0.650424 0.074 Uiso 1 1 calc R U . . .
H59B H 0.400172 0.266677 0.701465 0.074 Uiso 1 1 calc R U . . .
H59C H 0.428286 0.236163 0.667764 0.074 Uiso 1 1 calc R U . . .
C73 C 0.3100(2) 0.4122(2) 0.5779(2) 0.0548(13) Uani 1 1 d . . . . .
H73A H 0.315490 0.421430 0.549086 0.082 Uiso 1 1 calc R U . . .
H73B H 0.278036 0.383163 0.572325 0.082 Uiso 1 1 calc R U . . .
H73C H 0.343518 0.391645 0.598820 0.082 Uiso 1 1 calc R U . . .
C74 C 0.2829(2) 0.4588(2) 0.64045(17) 0.0463(11) Uani 1 1 d . . . . .
H74A H 0.314723 0.438596 0.663722 0.069 Uiso 1 1 calc R U . . .
H74B H 0.251144 0.429093 0.631691 0.069 Uiso 1 1 calc R U . . .
H74C H 0.272729 0.498484 0.652582 0.069 Uiso 1 1 calc R U . . .
C80 C 0.6360(2) 0.8000(2) 0.61111(18) 0.0522(12) Uani 1 1 d . . . . .
H80A H 0.616391 0.788734 0.579246 0.078 Uiso 1 1 calc R U . . .
H80B H 0.657705 0.762860 0.627045 0.078 Uiso 1 1 calc R U . . .
H80C H 0.661147 0.836301 0.612793 0.078 Uiso 1 1 calc R U . . .
C82 C 0.5619(2) 0.8776(2) 0.6081(2) 0.0582(14) Uani 1 1 d . . . . .
H82A H 0.587874 0.913288 0.610812 0.087 Uiso 1 1 calc R U . . .
H82B H 0.533997 0.890117 0.621573 0.087 Uiso 1 1 calc R U . . .
H82C H 0.543146 0.867011 0.576012 0.087 Uiso 1 1 calc R U . . .
C34 C 0.5903(3) -0.1358(2) 0.41510(17) 0.0548(14) Uani 1 1 d . . . . .
H34A H 0.557557 -0.124649 0.388704 0.082 Uiso 1 1 calc R U . . .
H34B H 0.590384 -0.182238 0.420702 0.082 Uiso 1 1 calc R U . . .
H34C H 0.624254 -0.123916 0.409215 0.082 Uiso 1 1 calc R U . . .
C81 C 0.6266(2) 0.8368(2) 0.68292(16) 0.0513(12) Uani 1 1 d . . . . .
H81A H 0.648807 0.799891 0.698603 0.077 Uiso 1 1 calc R U . . .
H81B H 0.600232 0.848906 0.698031 0.077 Uiso 1 1 calc R U . . .
H81C H 0.651302 0.873233 0.683770 0.077 Uiso 1 1 calc R U . . .
C36 C 0.5359(3) -0.1201(2) 0.4666(2) 0.0692(18) Uani 1 1 d . . . . .
H36A H 0.535608 -0.099657 0.494596 0.104 Uiso 1 1 calc R U . . .
H36B H 0.536136 -0.167031 0.470000 0.104 Uiso 1 1 calc R U . . .
H36C H 0.502629 -0.107110 0.441287 0.104 Uiso 1 1 calc R U . . .
C72 C 0.2501(2) 0.5095(3) 0.56345(17) 0.0530(12) Uani 1 1 d . . . . .
H72A H 0.241163 0.548707 0.576923 0.080 Uiso 1 1 calc R U . . .
H72B H 0.217495 0.481110 0.553770 0.080 Uiso 1 1 calc R U . . .
H72C H 0.260496 0.520982 0.537136 0.080 Uiso 1 1 calc R U . . .
C17 C 0.3802(2) -0.0256(2) 0.2636(3) 0.0675(17) Uani 1 1 d . . . . .
H17A H 0.385310 0.020386 0.270976 0.101 Uiso 1 1 calc R U . . .
H17B H 0.345754 -0.040636 0.267377 0.101 Uiso 1 1 calc R U . . .
H17C H 0.377892 -0.032218 0.232070 0.101 Uiso 1 1 calc R U . . .
C35 C 0.6408(3) -0.1153(2) 0.49745(18) 0.0645(16) Uani 1 1 d . . . . .
H35A H 0.673855 -0.102277 0.490557 0.097 Uiso 1 1 calc R U . . .
H35B H 0.642179 -0.161752 0.503236 0.097 Uiso 1 1 calc R U . . .
H35C H 0.639900 -0.092139 0.524395 0.097 Uiso 1 1 calc R U . . .
C83 C 0.7036(3) 0.6154(3) 0.7110(2) 0.0658(15) Uani 1 1 d . . . . .
H83 H 0.685221 0.595024 0.680588 0.079 Uiso 1 1 calc R U . . .
C18 C 0.4348(3) -0.0482(4) 0.3436(2) 0.085(2) Uani 1 1 d . U . . .
H18A H 0.463388 -0.075918 0.364411 0.128 Uiso 1 1 calc R U . . .
H18B H 0.398974 -0.055846 0.347639 0.128 Uiso 1 1 calc R U . . .
H18C H 0.445545 -0.002955 0.350267 0.128 Uiso 1 1 calc R U . . .
C84 C 0.7557(4) 0.0161(4) 0.3844(3) 0.105(3) Uani 1 1 d . U . . .
H84 H 0.740936 0.055642 0.365983 0.126 Uiso 1 1 calc R U . . .

loop_
_atom_site_aniso_label
_atom_site_aniso_U_11
_atom_site_aniso_U_22
_atom_site_aniso_U_33
_atom_site_aniso_U_23
_atom_site_aniso_U_13
_atom_site_aniso_U_12
S2 0.0308(4) 0.0144(4) 0.0249(4) -0.0014(3) 0.0162(3) 0.0005(3)
S1 0.0453(5) 0.0187(4) 0.0328(5) -0.0083(3) 0.0305(4) -0.0091(3)
Cl4 0.0652(9) 0.0625(9) 0.1063(13) -0.0095(8) 0.0100(8) 0.0030(7)
Cl5 0.0850(11) 0.0694(10) 0.1036(12) -0.0155(9) 0.0487(10) 0.0010(8)
Cl6 0.0818(11) 0.0704(10) 0.1040(13) -0.0077(9) 0.0372(9) -0.0071(8)
Cl1 0.0772(11) 0.1201(14) 0.1860(17) 0.0441(13) 0.0650(11) 0.0260(10)
O3 0.0397(14) 0.0188(12) 0.0282(12) 0.0023(10) 0.0201(11) 0.0017(10)
O4 0.0293(13) 0.0196(12) 0.0344(13) -0.0037(10) 0.0139(11) -0.0015(9)
O1 0.0417(15) 0.0322(14) 0.0382(14) -0.0104(11) 0.0292(12) -0.0110(11)
O2 0.0572(17) 0.0207(12) 0.0388(15) -0.0052(11) 0.0347(13) -0.0058(11)
Cl2 0.1113(18) 0.1186(19) 0.222(3) 0.000(2) 0.081(2) 0.0025(15)
Cl3 0.124(2) 0.242(4) 0.152(2) 0.046(3) 0.0739(19) 0.075(2)
C38 0.0326(18) 0.0183(16) 0.0242(16) -0.0030(13) 0.0177(14) -0.0032(13)
C49 0.0271(17) 0.0148(15) 0.0212(16) -0.0012(12) 0.0112(13) 0.0006(13)
C50 0.0279(17) 0.0172(16) 0.0227(16) -0.0016(13) 0.0137(14) 0.0027(13)
C41 0.0316(18) 0.0172(16) 0.0225(16) -0.0029(13) 0.0157(14) -0.0010(13)
C46 0.0270(17) 0.0189(16) 0.0203(16) -0.0015(12) 0.0118(14) 0.0003(13)
C52 0.0285(17) 0.0171(16) 0.0237(16) -0.0030(13) 0.0145(14) 0.0000(13)
C51 0.0285(17) 0.0187(16) 0.0234(16) -0.0015(13) 0.0150(14) -0.0014(13)
C63 0.039(2) 0.0177(16) 0.0239(17) 0.0004(13) 0.0166(15) 0.0042(14)
C53 0.038(2) 0.0166(16) 0.0297(18) -0.0042(13) 0.0209(16) -0.0018(14)
C45 0.0265(17) 0.0185(16) 0.0228(16) -0.0036(13) 0.0142(14) -0.0013(13)
C62 0.0321(18) 0.0179(16) 0.0231(16) -0.0007(13) 0.0153(14) 0.0027(13)
C66 0.0343(19) 0.0213(17) 0.0239(17) 0.0032(13) 0.0178(15) 0.0047(14)
C61 0.0351(19) 0.0166(16) 0.0199(16) -0.0007(12) 0.0149(14) 0.0042(13)
C64 0.043(2) 0.0193(17) 0.0227(16) 0.0030(13) 0.0190(15) 0.0063(14)
C65 0.037(2) 0.0218(17) 0.0251(17) 0.0035(13) 0.0192(15) 0.0073(14)
C48 0.0290(18) 0.0209(16) 0.0258(17) -0.0010(13) 0.0185(14) -0.0027(13)
C47 0.0310(18) 0.0160(15) 0.0262(17) -0.0015(13) 0.0148(14) -0.0023(13)
C42 0.0297(18) 0.0179(16) 0.0227(16) -0.0011(13) 0.0167(14) -0.0012(13)
C37 0.041(2) 0.0179(16) 0.0279(18) -0.0051(13) 0.0227(16) -0.0050(14)
C4 0.037(2) 0.0202(17) 0.0321(19) -0.0053(14) 0.0208(16) -0.0029(14)
C12 0.039(2) 0.0231(17) 0.0314(19) -0.0063(14) 0.0252(16) -0.0053(15)
C56 0.0324(18) 0.0178(16) 0.0284(17) -0.0051(13) 0.0184(15) 0.0001(13)
C26 0.041(2) 0.0185(17) 0.0303(18) -0.0044(14) 0.0251(16) -0.0057(14)
C25 0.038(2) 0.0186(16) 0.0308(18) -0.0056(14) 0.0222(16) -0.0038(14)
C24 0.041(2) 0.0199(17) 0.0322(19) -0.0042(14) 0.0277(17) -0.0039(15)
C39 0.0371(19) 0.0172(16) 0.0301(18) -0.0031(13) 0.0216(16) -0.0041(14)
C23 0.038(2) 0.0174(16) 0.0330(19) -0.0054(14) 0.0245(16) -0.0048(14)
C67 0.040(2) 0.0241(17) 0.0277(18) -0.0001(14) 0.0211(16) 0.0031(15)
C10 0.0303(19) 0.0268(18) 0.0313(18) -0.0053(14) 0.0199(15) -0.0009(14)
C55 0.0363(19) 0.0216(17) 0.0261(17) -0.0029(14) 0.0205(15) -0.0019(14)
C54 0.047(2) 0.0166(16) 0.0315(18) -0.0009(14) 0.0241(17) -0.0029(15)
C28 0.041(2) 0.0189(17) 0.036(2) -0.0073(14) 0.0271(17) -0.0092(14)
C75 0.050(2) 0.0217(18) 0.0307(19) -0.0026(14) 0.0248(17) 0.0055(16)
C86 0.041(2) 0.0215(17) 0.037(2) -0.0083(15) 0.0272(17) -0.0067(15)
C40 0.038(2) 0.0208(17) 0.0308(18) -0.0034(14) 0.0254(16) -0.0065(14)
C11 0.040(2) 0.0219(17) 0.0341(19) -0.0083(14) 0.0255(17) -0.0060(15)
C76 0.055(2) 0.0199(17) 0.0319(19) -0.0038(14) 0.0238(18) 0.0041(16)
C14 0.039(2) 0.0185(16) 0.0312(18) -0.0056(14) 0.0243(16) -0.0039(14)
C70 0.048(2) 0.0228(18) 0.0323(19) 0.0044(14) 0.0276(17) 0.0096(16)
C77 0.048(2) 0.0195(17) 0.0276(18) -0.0008(14) 0.0169(17) 0.0017(15)
C27 0.042(2) 0.0171(17) 0.0330(19) -0.0068(14) 0.0243(17) -0.0061(14)
C3 0.035(2) 0.0208(17) 0.0328(19) -0.0052(14) 0.0197(16) -0.0015(14)
C2 0.038(2) 0.0309(19) 0.034(2) -0.0122(16) 0.0204(17) -0.0071(16)
C9 0.036(2) 0.0328(19) 0.0267(18) -0.0065(15) 0.0199(16) -0.0025(15)
C29 0.052(2) 0.0168(17) 0.037(2) -0.0088(14) 0.0313(18) -0.0089(15)
C13 0.040(2) 0.0216(17) 0.0342(19) -0.0097(15) 0.0254(17) -0.0066(15)
C8 0.034(2) 0.0283(19) 0.0312(19) -0.0083(15) 0.0190(16) -0.0045(15)
C78 0.043(2) 0.0167(16) 0.0264(17) 0.0006(13) 0.0185(16) 0.0025(14)
C6 0.036(2) 0.0265(18) 0.041(2) -0.0061(16) 0.0240(17) -0.0073(15)
C44 0.040(2) 0.0204(17) 0.0319(18) -0.0079(14) 0.0257(16) -0.0111(15)
C19 0.036(2) 0.033(2) 0.0323(19) -0.0055(15) 0.0250(17) -0.0037(16)
C7 0.0324(19) 0.0241(17) 0.0309(18) -0.0060(14) 0.0196(15) -0.0004(14)
C43 0.0321(19) 0.0233(17) 0.0310(18) -0.0078(14) 0.0226(15) -0.0070(14)
C68 0.034(2) 0.032(2) 0.0308(18) 0.0010(15) 0.0199(16) 0.0022(16)
C15 0.039(2) 0.030(2) 0.048(2) -0.0095(17) 0.0292(19) -0.0075(16)
C57 0.057(3) 0.0232(18) 0.035(2) -0.0021(15) 0.0355(19) -0.0014(17)
C32 0.061(3) 0.0209(18) 0.039(2) -0.0091(15) 0.037(2) -0.0105(17)
C1 0.039(2) 0.034(2) 0.038(2) -0.0126(17) 0.0209(18) -0.0110(17)
C79 0.048(2) 0.0203(18) 0.037(2) -0.0076(15) 0.0182(18) -0.0023(16)
C31 0.068(3) 0.0242(19) 0.040(2) -0.0043(16) 0.039(2) -0.0109(18)
C30 0.060(3) 0.0199(19) 0.043(2) -0.0077(16) 0.034(2) -0.0116(17)
C71 0.030(2) 0.048(2) 0.046(2) -0.0114(19) 0.0213(18) -0.0030(18)
C69 0.039(2) 0.033(2) 0.037(2) 0.0045(16) 0.0257(18) 0.0086(16)
C60 0.063(3) 0.029(2) 0.042(2) -0.0004(17) 0.039(2) 0.0021(18)
C21 0.038(2) 0.048(2) 0.032(2) -0.0036(17) 0.0226(17) -0.0093(18)
C20 0.039(2) 0.047(2) 0.030(2) -0.0073(17) 0.0214(17) -0.0073(18)
C58 0.076(3) 0.033(2) 0.035(2) 0.0066(17) 0.035(2) 0.010(2)
C22 0.059(3) 0.032(2) 0.053(3) -0.0005(19) 0.040(2) -0.0032(19)
C16 0.057(3) 0.026(2) 0.087(4) 0.001(2) 0.049(3) -0.0063(19)
C33 0.098(4) 0.0176(19) 0.054(3) -0.0065(18) 0.052(3) -0.015(2)
C59 0.072(3) 0.036(2) 0.062(3) -0.012(2) 0.052(3) -0.019(2)
C73 0.042(3) 0.053(3) 0.079(3) -0.029(3) 0.033(2) -0.016(2)
C74 0.043(2) 0.050(3) 0.056(3) -0.006(2) 0.031(2) -0.011(2)
C80 0.072(3) 0.032(2) 0.071(3) -0.016(2) 0.049(3) -0.019(2)
C82 0.057(3) 0.029(2) 0.082(4) 0.014(2) 0.015(3) -0.009(2)
C34 0.106(4) 0.019(2) 0.061(3) -0.0089(19) 0.055(3) -0.013(2)
C81 0.065(3) 0.051(3) 0.039(2) -0.014(2) 0.020(2) -0.018(2)
C36 0.127(5) 0.030(2) 0.085(4) -0.016(2) 0.081(4) -0.035(3)
C72 0.043(3) 0.076(3) 0.046(3) -0.016(2) 0.023(2) 0.006(2)
C17 0.048(3) 0.041(3) 0.131(5) 0.023(3) 0.054(3) 0.010(2)
C35 0.122(5) 0.025(2) 0.053(3) 0.004(2) 0.039(3) 0.006(3)
C83 0.079(4) 0.050(3) 0.081(4) -0.020(3) 0.043(3) -0.007(3)
C18 0.077(4) 0.136(5) 0.066(3) -0.045(3) 0.054(3) -0.058(4)
C84 0.096(4) 0.093(4) 0.111(4) -0.002(3) 0.017(3) 0.031(3)

loop_
_atom_type_symbol
_atom_type_description
_atom_type_scat_dispersion_real
_atom_type_scat_dispersion_imag
_atom_type_scat_source
C C 0.0137 0.0067 'International Tables Vol C Tables 4.2.6.8 and 6.1.1.4'
H H 0.0000 0.0000 'International Tables Vol C Tables 4.2.6.8 and 6.1.1.4'
Cl Cl 0.3281 0.5435 'International Tables Vol C Tables 4.2.6.8 and 6.1.1.4'
O O 0.0389 0.0241 'International Tables Vol C Tables 4.2.6.8 and 6.1.1.4'
S S 0.2925 0.4295 'International Tables Vol C Tables 4.2.6.8 and 6.1.1.4'

loop_
_geom_angle_atom_site_label_1
_geom_angle_atom_site_label_2
_geom_angle_atom_site_label_3
_geom_angle
_geom_angle_site_symmetry_1
_geom_angle_site_symmetry_3
_geom_angle_publ_flag
O3 S2 O4 116.99(15) . . ?
O3 S2 C49 113.62(15) . . ?
O3 S2 C62 110.84(15) . . ?
O4 S2 C49 108.37(15) . . ?
O4 S2 C62 111.82(15) . . ?
C62 S2 C49 92.61(15) . . ?
O1 S1 O2 117.33(16) . . ?
O1 S1 C24 110.12(17) . . ?
O1 S1 C13 112.40(17) . . ?
O2 S1 C24 111.76(16) . . ?
O2 S1 C13 109.68(18) . . ?
C13 S1 C24 92.94(16) . . ?
C37 C38 C41 120.3(3) . . ?
C37 C38 C39 118.6(3) . . ?
C39 C38 C41 121.0(3) . . ?
C50 C49 S2 110.2(2) . . ?
C50 C49 C46 124.8(3) . . ?
C46 C49 S2 124.5(3) . . ?
C49 C50 C51 117.5(3) . . ?
C49 C50 C61 112.2(3) . . ?
C51 C50 C61 129.3(3) . . ?
C48 C41 C38 122.0(3) . . ?
C42 C41 C38 119.5(3) . . ?
C42 C41 C48 118.4(3) . . ?
C49 C46 C47 122.5(3) . . ?
C45 C46 C49 117.3(3) . . ?
C45 C46 C47 120.2(3) . . ?
C51 C52 C45 120.4(3) . . ?
C53 C52 C51 116.6(3) . . ?
C53 C52 C45 122.5(3) . . ?
C52 C51 C50 118.2(3) . . ?
C56 C51 C50 121.6(3) . . ?
C56 C51 C52 119.3(3) . . ?
C64 C63 C62 116.4(3) . . ?
C78 C63 C62 122.1(3) . . ?
C78 C63 C64 121.3(3) . . ?
C52 C53 H53 118.8 . . ?
C54 C53 C52 122.5(3) . . ?
C54 C53 H53 118.8 . . ?
C46 C45 C52 118.2(3) . . ?
C46 C45 C42 118.1(3) . . ?
C42 C45 C52 123.6(3) . . ?
C63 C62 S2 124.5(3) . . ?
C61 C62 S2 110.7(2) . . ?
C61 C62 C63 124.8(3) . . ?
C65 C66 C61 118.0(3) . . ?
C67 C66 C61 122.2(3) . . ?
C67 C66 C65 119.6(3) . . ?
C62 C61 C50 112.5(3) . . ?
C62 C61 C66 118.6(3) . . ?
C66 C61 C50 128.8(3) . . ?
C63 C64 C65 119.6(3) . . ?
C75 C64 C63 116.4(3) . . ?
C75 C64 C65 123.9(3) . . ?
C66 C65 C64 121.0(3) . . ?
C66 C65 C70 117.0(3) . . ?
C70 C65 C64 121.9(3) . . ?
C41 C48 H48 119.1 . . ?
C47 C48 C41 121.7(3) . . ?
C47 C48 H48 119.1 . . ?
C46 C47 H47 119.7 . . ?
C48 C47 C46 120.5(3) . . ?
C48 C47 H47 119.7 . . ?
C41 C42 C45 119.7(3) . . ?
C41 C42 C43 118.2(3) . . ?
C43 C42 C45 121.8(3) . . ?
C38 C37 C26 120.2(3) . . ?
C38 C37 C44 117.6(3) . . ?
C44 C37 C26 121.5(3) . . ?
C86 C4 C14 121.9(3) . . ?
C86 C4 C3 119.1(3) . . ?
C3 C4 C14 118.5(3) . . ?
C11 C12 C13 122.0(3) . . ?
C11 C12 C7 121.1(3) . . ?
C7 C12 C13 116.9(3) . . ?
C51 C56 H56 118.5 . . ?
C55 C56 C51 122.9(3) . . ?
C55 C56 H56 118.5 . . ?
C37 C26 C27 124.9(3) . . ?
C25 C26 C37 117.8(3) . . ?
C25 C26 C27 117.3(3) . . ?
C26 C25 C24 116.6(3) . . ?
C26 C25 C40 120.2(3) . . ?
C24 C25 C40 122.9(3) . . ?
C25 C24 S1 124.6(3) . . ?
C23 C24 S1 110.4(3) . . ?
C23 C24 C25 124.9(3) . . ?
C38 C39 H39 119.6 . . ?
C40 C39 C38 120.9(3) . . ?
C40 C39 H39 119.6 . . ?
C24 C23 C28 116.1(3) . . ?
C24 C23 C14 112.9(3) . . ?
C28 C23 C14 130.8(3) . . ?
C66 C67 H67 118.8 . . ?
C68 C67 C66 122.4(3) . . ?
C68 C67 H67 118.8 . . ?
C11 C10 C9 117.2(3) . . ?
C11 C10 C19 119.2(3) . . ?
C9 C10 C19 123.5(3) . . ?
C56 C55 C54 117.1(3) . . ?
C56 C55 C57 123.8(3) . . ?
C54 C55 C57 119.0(3) . . ?
C53 C54 C55 121.5(3) . . ?
C53 C54 H54 119.2 . . ?
C55 C54 H54 119.2 . . ?
C27 C28 C23 118.3(3) . . ?
C27 C28 C29 119.5(3) . . ?
C29 C28 C23 121.4(3) . . ?
C64 C75 H75 119.3 . . ?
C76 C75 C64 121.4(3) . . ?
C76 C75 H75 119.3 . . ?
C4 C86 H86 118.6 . . ?
C6 C86 C4 122.7(3) . . ?
C6 C86 H86 118.6 . . ?
C25 C40 H40 119.9 . . ?
C39 C40 C25 120.3(3) . . ?
C39 C40 H40 119.9 . . ?
C12 C11 H11 119.2 . . ?
C10 C11 C12 121.6(3) . . ?
C10 C11 H11 119.2 . . ?
C75 C76 H76 118.9 . . ?
C75 C76 C77 122.3(3) . . ?
C77 C76 H76 118.9 . . ?
C4 C14 C23 129.7(3) . . ?
C13 C14 C4 118.2(3) . . ?
C13 C14 C23 111.8(3) . . ?
C65 C70 H70 119.2 . . ?
C69 C70 C65 121.5(3) . . ?
C69 C70 H70 119.2 . . ?
C76 C77 C79 120.0(3) . . ?
C78 C77 C76 117.4(3) . . ?
C78 C77 C79 122.6(3) . . ?
C28 C27 C26 120.1(3) . . ?
C32 C27 C26 122.4(3) . . ?
C32 C27 C28 117.1(3) . . ?
C4 C3 C7 121.1(3) . . ?
C2 C3 C4 117.3(3) . . ?
C2 C3 C7 121.4(3) . . ?
C3 C2 H2 119.3 . . ?
C1 C2 C3 121.4(3) . . ?
C1 C2 H2 119.3 . . ?
C10 C9 H9 119.2 . . ?
C8 C9 C10 121.7(3) . . ?
C8 C9 H9 119.2 . . ?
C28 C29 H29 118.6 . . ?
C30 C29 C28 122.7(3) . . ?
C30 C29 H29 118.6 . . ?
C12 C13 S1 123.9(3) . . ?
C14 C13 S1 110.9(3) . . ?
C14 C13 C12 124.9(3) . . ?
C9 C8 H8 119.1 . . ?
C9 C8 C7 121.8(3) . . ?
C7 C8 H8 119.1 . . ?
C63 C78 H78 119.4 . . ?
C77 C78 C63 121.2(3) . . ?
C77 C78 H78 119.4 . . ?
C86 C6 C15 123.0(3) . . ?
C86 C6 C1 116.7(3) . . ?
C1 C6 C15 120.3(3) . . ?
C37 C44 H44 119.1 . . ?
C43 C44 C37 121.9(3) . . ?
C43 C44 H44 119.1 . . ?
C10 C19 C20 112.4(3) . . ?
C10 C19 C22 109.1(3) . . ?
C21 C19 C10 108.7(3) . . ?
C21 C19 C20 108.8(3) . . ?
C21 C19 C22 109.9(3) . . ?
C20 C19 C22 107.9(3) . . ?
C12 C7 C3 119.3(3) . . ?
C8 C7 C12 116.5(3) . . ?
C8 C7 C3 123.9(3) . . ?
C42 C43 H43 119.3 . . ?
C44 C43 C42 121.5(3) . . ?
C44 C43 H43 119.3 . . ?
C67 C68 C71 123.2(3) . . ?
C67 C68 C69 117.0(4) . . ?
C69 C68 C71 119.8(3) . . ?
C16 C15 C6 111.2(3) . . ?
C16 C15 C17 107.8(4) . . ?
C16 C15 C18 110.0(4) . . ?
C17 C15 C6 107.2(4) . . ?
C18 C15 C6 112.2(4) . . ?
C18 C15 C17 108.3(5) . . ?
C55 C57 C60 111.5(3) . . ?
C55 C57 C59 109.0(3) . . ?
C60 C57 C59 108.3(3) . . ?
C58 C57 C55 109.8(3) . . ?
C58 C57 C60 108.5(3) . . ?
C58 C57 C59 109.8(4) . . ?
C27 C32 H32 119.1 . . ?
C31 C32 C27 121.8(3) . . ?
C31 C32 H32 119.1 . . ?
C2 C1 C6 122.1(3) . . ?
C2 C1 H1 119.0 . . ?
C6 C1 H1 119.0 . . ?
C77 C79 C81 109.4(3) . . ?
C80 C79 C77 112.6(3) . . ?
C80 C79 C82 108.1(4) . . ?
C80 C79 C81 107.8(4) . . ?
C82 C79 C77 109.7(4) . . ?
C82 C79 C81 109.2(4) . . ?
C32 C31 H31 119.3 . . ?
C32 C31 C30 121.3(3) . . ?
C30 C31 H31 119.3 . . ?
C29 C30 C31 117.5(3) . . ?
C29 C30 C33 123.3(3) . . ?
C31 C30 C33 119.0(3) . . ?
C68 C71 C74 110.2(3) . . ?
C73 C71 C68 112.2(3) . . ?
C73 C71 C74 108.8(4) . . ?
C73 C71 C72 108.6(4) . . ?
C72 C71 C68 107.6(4) . . ?
C72 C71 C74 109.2(4) . . ?
C70 C69 C68 122.0(3) . . ?
C70 C69 H69 119.0 . . ?
C68 C69 H69 119.0 . . ?
C57 C60 H60A 109.5 . . ?
C57 C60 H60B 109.5 . . ?
C57 C60 H60C 109.5 . . ?
H60A C60 H60B 109.5 . . ?
H60A C60 H60C 109.5 . . ?
H60B C60 H60C 109.5 . . ?
C19 C21 H21A 109.5 . . ?
C19 C21 H21B 109.5 . . ?
C19 C21 H21C 109.5 . . ?
H21A C21 H21B 109.5 . . ?
H21A C21 H21C 109.5 . . ?
H21B C21 H21C 109.5 . . ?
C19 C20 H20A 109.5 . . ?
C19 C20 H20B 109.5 . . ?
C19 C20 H20C 109.5 . . ?
H20A C20 H20B 109.5 . . ?
H20A C20 H20C 109.5 . . ?
H20B C20 H20C 109.5 . . ?
C57 C58 H58A 109.5 . . ?
C57 C58 H58B 109.5 . . ?
C57 C58 H58C 109.5 . . ?
H58A C58 H58B 109.5 . . ?
H58A C58 H58C 109.5 . . ?
H58B C58 H58C 109.5 . . ?
C19 C22 H22A 109.5 . . ?
C19 C22 H22B 109.5 . . ?
C19 C22 H22C 109.5 . . ?
H22A C22 H22B 109.5 . . ?
H22A C22 H22C 109.5 . . ?
H22B C22 H22C 109.5 . . ?
C15 C16 H16A 109.5 . . ?
C15 C16 H16B 109.5 . . ?
C15 C16 H16C 109.5 . . ?
H16A C16 H16B 109.5 . . ?
H16A C16 H16C 109.5 . . ?
H16B C16 H16C 109.5 . . ?
C30 C33 C35 108.1(4) . . ?
C34 C33 C30 111.8(3) . . ?
C34 C33 C35 108.6(4) . . ?
C36 C33 C30 109.3(4) . . ?
C36 C33 C34 108.7(4) . . ?
C36 C33 C35 110.4(4) . . ?
C57 C59 H59A 109.5 . . ?
C57 C59 H59B 109.5 . . ?
C57 C59 H59C 109.5 . . ?
H59A C59 H59B 109.5 . . ?
H59A C59 H59C 109.5 . . ?
H59B C59 H59C 109.5 . . ?
C71 C73 H73A 109.5 . . ?
C71 C73 H73B 109.5 . . ?
C71 C73 H73C 109.5 . . ?
H73A C73 H73B 109.5 . . ?
H73A C73 H73C 109.5 . . ?
H73B C73 H73C 109.5 . . ?
C71 C74 H74A 109.5 . . ?
C71 C74 H74B 109.5 . . ?
C71 C74 H74C 109.5 . . ?
H74A C74 H74B 109.5 . . ?
H74A C74 H74C 109.5 . . ?
H74B C74 H74C 109.5 . . ?
C79 C80 H80A 109.5 . . ?
C79 C80 H80B 109.5 . . ?
C79 C80 H80C 109.5 . . ?
H80A C80 H80B 109.5 . . ?
H80A C80 H80C 109.5 . . ?
H80B C80 H80C 109.5 . . ?
C79 C82 H82A 109.5 . . ?
C79 C82 H82B 109.5 . . ?
C79 C82 H82C 109.5 . . ?
H82A C82 H82B 109.5 . . ?
H82A C82 H82C 109.5 . . ?
H82B C82 H82C 109.5 . . ?
C33 C34 H34A 109.5 . . ?
C33 C34 H34B 109.5 . . ?
C33 C34 H34C 109.5 . . ?
H34A C34 H34B 109.5 . . ?
H34A C34 H34C 109.5 . . ?
H34B C34 H34C 109.5 . . ?
C79 C81 H81A 109.5 . . ?
C79 C81 H81B 109.5 . . ?
C79 C81 H81C 109.5 . . ?
H81A C81 H81B 109.5 . . ?
H81A C81 H81C 109.5 . . ?
H81B C81 H81C 109.5 . . ?
C33 C36 H36A 109.5 . . ?
C33 C36 H36B 109.5 . . ?
C33 C36 H36C 109.5 . . ?
H36A C36 H36B 109.5 . . ?
H36A C36 H36C 109.5 . . ?
H36B C36 H36C 109.5 . . ?
C71 C72 H72A 109.5 . . ?
C71 C72 H72B 109.5 . . ?
C71 C72 H72C 109.5 . . ?
H72A C72 H72B 109.5 . . ?
H72A C72 H72C 109.5 . . ?
H72B C72 H72C 109.5 . . ?
C15 C17 H17A 109.5 . . ?
C15 C17 H17B 109.5 . . ?
C15 C17 H17C 109.5 . . ?
H17A C17 H17B 109.5 . . ?
H17A C17 H17C 109.5 . . ?
H17B C17 H17C 109.5 . . ?
C33 C35 H35A 109.5 . . ?
C33 C35 H35B 109.5 . . ?
C33 C35 H35C 109.5 . . ?
H35A C35 H35B 109.5 . . ?
H35A C35 H35C 109.5 . . ?
H35B C35 H35C 109.5 . . ?
Cl4 C83 Cl5 112.1(3) . . ?
Cl4 C83 Cl6 112.9(4) . . ?
Cl4 C83 H83 107.2 . . ?
Cl5 C83 H83 107.2 . . ?
Cl6 C83 Cl5 110.1(3) . . ?
Cl6 C83 H83 107.2 . . ?
C15 C18 H18A 109.5 . . ?
C15 C18 H18B 109.5 . . ?
C15 C18 H18C 109.5 . . ?
H18A C18 H18B 109.5 . . ?
H18A C18 H18C 109.5 . . ?
H18B C18 H18C 109.5 . . ?
Cl1 C84 Cl2 118.3(5) . . ?
Cl1 C84 Cl3 103.7(5) . . ?
Cl1 C84 H84 109.5 . . ?
Cl2 C84 Cl3 105.8(6) . . ?
Cl2 C84 H84 109.5 . . ?
Cl3 C84 H84 109.5 . . ?

loop_
_geom_bond_atom_site_label_1
_geom_bond_atom_site_label_2
_geom_bond_distance
_geom_bond_site_symmetry_2
_geom_bond_publ_flag
S2 O3 1.438(2) . ?
S2 O4 1.439(3) . ?
S2 C49 1.767(3) . ?
S2 C62 1.766(3) . ?
S1 O1 1.433(3) . ?
S1 O2 1.447(3) . ?
S1 C24 1.757(3) . ?
S1 C13 1.757(4) . ?
Cl4 C83 1.717(7) . ?
Cl5 C83 1.775(6) . ?
Cl6 C83 1.737(6) . ?
Cl1 C84 1.653(9) . ?
Cl2 C84 1.734(10) . ?
Cl3 C84 1.864(10) . ?
C38 C41 1.446(5) . ?
C38 C37 1.412(5) . ?
C38 C39 1.429(5) . ?
C49 C50 1.371(5) . ?
C49 C46 1.414(4) . ?
C50 C51 1.439(5) . ?
C50 C61 1.494(4) . ?
C41 C48 1.424(5) . ?
C41 C42 1.415(5) . ?
C46 C45 1.404(5) . ?
C46 C47 1.422(5) . ?
C52 C51 1.425(5) . ?
C52 C53 1.415(5) . ?
C52 C45 1.457(4) . ?
C51 C56 1.422(5) . ?
C63 C62 1.431(5) . ?
C63 C64 1.415(5) . ?
C63 C78 1.413(5) . ?
C53 H53 0.9500 . ?
C53 C54 1.362(5) . ?
C45 C42 1.446(4) . ?
C62 C61 1.362(5) . ?
C66 C61 1.443(5) . ?
C66 C65 1.416(5) . ?
C66 C67 1.413(5) . ?
C64 C65 1.449(5) . ?
C64 C75 1.410(5) . ?
C65 C70 1.420(5) . ?
C48 H48 0.9500 . ?
C48 C47 1.349(5) . ?
C47 H47 0.9500 . ?
C42 C43 1.423(5) . ?
C37 C26 1.437(5) . ?
C37 C44 1.430(5) . ?
C4 C86 1.414(5) . ?
C4 C14 1.441(5) . ?
C4 C3 1.419(5) . ?
C12 C11 1.403(5) . ?
C12 C13 1.433(5) . ?
C12 C7 1.412(5) . ?
C56 H56 0.9500 . ?
C56 C55 1.365(5) . ?
C26 C25 1.400(5) . ?
C26 C27 1.456(5) . ?
C25 C24 1.419(5) . ?
C25 C40 1.427(5) . ?
C24 C23 1.366(5) . ?
C39 H39 0.9500 . ?
C39 C40 1.355(5) . ?
C23 C28 1.445(5) . ?
C23 C14 1.493(5) . ?
C67 H67 0.9500 . ?
C67 C68 1.377(5) . ?
C10 C11 1.381(5) . ?
C10 C9 1.410(5) . ?
C10 C19 1.526(5) . ?
C55 C54 1.421(5) . ?
C55 C57 1.533(5) . ?
C54 H54 0.9500 . ?
C28 C27 1.417(5) . ?
C28 C29 1.418(5) . ?
C75 H75 0.9500 . ?
C75 C76 1.371(6) . ?
C86 H86 0.9500 . ?
C86 C6 1.382(5) . ?
C40 H40 0.9500 . ?
C11 H11 0.9500 . ?
C76 H76 0.9500 . ?
C76 C77 1.412(5) . ?
C14 C13 1.372(5) . ?
C70 H70 0.9500 . ?
C70 C69 1.361(6) . ?
C77 C78 1.376(5) . ?
C77 C79 1.531(5) . ?
C27 C32 1.409(5) . ?
C3 C2 1.415(5) . ?
C3 C7 1.452(5) . ?
C2 H2 0.9500 . ?
C2 C1 1.365(5) . ?
C9 H9 0.9500 . ?
C9 C8 1.375(5) . ?
C29 H29 0.9500 . ?
C29 C30 1.357(5) . ?
C8 H8 0.9500 . ?
C8 C7 1.405(5) . ?
C78 H78 0.9500 . ?
C6 C15 1.532(5) . ?
C6 C1 1.411(5) . ?
C44 H44 0.9500 . ?
C44 C43 1.357(5) . ?
C19 C21 1.525(6) . ?
C19 C20 1.535(5) . ?
C19 C22 1.548(6) . ?
C43 H43 0.9500 . ?
C68 C71 1.535(6) . ?
C68 C69 1.414(5) . ?
C15 C16 1.510(6) . ?
C15 C17 1.527(7) . ?
C15 C18 1.512(7) . ?
C57 C60 1.534(5) . ?
C57 C58 1.518(6) . ?
C57 C59 1.544(6) . ?
C32 H32 0.9500 . ?
C32 C31 1.373(5) . ?
C1 H1 0.9500 . ?
C79 C80 1.513(6) . ?
C79 C82 1.531(6) . ?
C79 C81 1.543(6) . ?
C31 H31 0.9500 . ?
C31 C30 1.417(5) . ?
C30 C33 1.537(5) . ?
C71 C73 1.525(6) . ?
C71 C74 1.540(6) . ?
C71 C72 1.528(7) . ?
C69 H69 0.9500 . ?
C60 H60A 0.9800 . ?
C60 H60B 0.9800 . ?
C60 H60C 0.9800 . ?
C21 H21A 0.9800 . ?
C21 H21B 0.9800 . ?
C21 H21C 0.9800 . ?
C20 H20A 0.9800 . ?
C20 H20B 0.9800 . ?
C20 H20C 0.9800 . ?
C58 H58A 0.9800 . ?
C58 H58B 0.9800 . ?
C58 H58C 0.9800 . ?
C22 H22A 0.9800 . ?
C22 H22B 0.9800 . ?
C22 H22C 0.9800 . ?
C16 H16A 0.9800 . ?
C16 H16B 0.9800 . ?
C16 H16C 0.9800 . ?
C33 C34 1.534(6) . ?
C33 C36 1.527(7) . ?
C33 C35 1.538(8) . ?
C59 H59A 0.9800 . ?
C59 H59B 0.9800 . ?
C59 H59C 0.9800 . ?
C73 H73A 0.9800 . ?
C73 H73B 0.9800 . ?
C73 H73C 0.9800 . ?
C74 H74A 0.9800 . ?
C74 H74B 0.9800 . ?
C74 H74C 0.9800 . ?
C80 H80A 0.9800 . ?
C80 H80B 0.9800 . ?
C80 H80C 0.9800 . ?
C82 H82A 0.9800 . ?
C82 H82B 0.9800 . ?
C82 H82C 0.9800 . ?
C34 H34A 0.9800 . ?
C34 H34B 0.9800 . ?
C34 H34C 0.9800 . ?
C81 H81A 0.9800 . ?
C81 H81B 0.9800 . ?
C81 H81C 0.9800 . ?
C36 H36A 0.9800 . ?
C36 H36B 0.9800 . ?
C36 H36C 0.9800 . ?
C72 H72A 0.9800 . ?
C72 H72B 0.9800 . ?
C72 H72C 0.9800 . ?
C17 H17A 0.9800 . ?
C17 H17B 0.9800 . ?
C17 H17C 0.9800 . ?
C35 H35A 0.9800 . ?
C35 H35B 0.9800 . ?
C35 H35C 0.9800 . ?
C83 H83 1.0000 . ?
C18 H18A 0.9800 . ?
C18 H18B 0.9800 . ?
C18 H18C 0.9800 . ?
C84 H84 1.0000 . ?

loop_
_geom_torsion_atom_site_label_1
_geom_torsion_atom_site_label_2
_geom_torsion_atom_site_label_3
_geom_torsion_atom_site_label_4
_geom_torsion
_geom_torsion_site_symmetry_1
_geom_torsion_site_symmetry_2
_geom_torsion_site_symmetry_3
_geom_torsion_site_symmetry_4
_geom_torsion_publ_flag
S2 C49 C50 C51 -156.3(3) . . . . ?
S2 C49 C50 C61 13.3(4) . . . . ?
S2 C49 C46 C45 170.0(3) . . . . ?
S2 C49 C46 C47 -12.2(5) . . . . ?
S2 C62 C61 C50 9.5(4) . . . . ?
S2 C62 C61 C66 -167.7(3) . . . . ?
S1 C24 C23 C28 166.5(3) . . . . ?
S1 C24 C23 C14 -9.2(4) . . . . ?
O3 S2 C49 C50 -121.0(3) . . . . ?
O3 S2 C49 C46 67.1(3) . . . . ?
O3 S2 C62 C63 -63.5(3) . . . . ?
O3 S2 C62 C61 114.7(3) . . . . ?
O4 S2 C49 C50 107.1(3) . . . . ?
O4 S2 C49 C46 -64.7(3) . . . . ?
O4 S2 C62 C63 69.0(3) . . . . ?
O4 S2 C62 C61 -112.8(3) . . . . ?
O1 S1 C24 C25 72.8(4) . . . . ?
O1 S1 C24 C23 -111.3(3) . . . . ?
O1 S1 C13 C12 -70.7(4) . . . . ?
O1 S1 C13 C14 116.0(3) . . . . ?
O2 S1 C24 C25 -59.5(4) . . . . ?
O2 S1 C24 C23 116.5(3) . . . . ?
O2 S1 C13 C12 61.7(4) . . . . ?
O2 S1 C13 C14 -111.6(3) . . . . ?
C38 C41 C48 C47 174.0(3) . . . . ?
C38 C41 C42 C45 175.9(3) . . . . ?
C38 C41 C42 C43 -9.8(5) . . . . ?
C38 C37 C26 C25 -11.6(6) . . . . ?
C38 C37 C26 C27 166.6(4) . . . . ?
C38 C37 C44 C43 -7.4(6) . . . . ?
C38 C39 C40 C25 -5.7(6) . . . . ?
C49 S2 C62 C63 180.0(3) . . . . ?
C49 S2 C62 C61 -1.8(3) . . . . ?
C49 C50 C51 C52 -13.4(5) . . . . ?
C49 C50 C51 C56 155.3(3) . . . . ?
C49 C50 C61 C62 -15.2(4) . . . . ?
C49 C50 C61 C66 161.6(3) . . . . ?
C49 C46 C45 C52 -15.5(5) . . . . ?
C49 C46 C45 C42 168.5(3) . . . . ?
C49 C46 C47 C48 -178.1(3) . . . . ?
C50 C49 C46 C45 -0.7(5) . . . . ?
C50 C49 C46 C47 177.1(3) . . . . ?
C50 C51 C56 C55 -171.5(3) . . . . ?
C41 C38 C37 C26 176.1(3) . . . . ?
C41 C38 C37 C44 5.5(5) . . . . ?
C41 C38 C39 C40 -167.2(3) . . . . ?
C41 C48 C47 C46 5.8(5) . . . . ?
C41 C42 C43 C44 8.2(5) . . . . ?
C46 C49 C50 C51 15.6(5) . . . . ?
C46 C49 C50 C61 -174.9(3) . . . . ?
C46 C45 C42 C41 13.9(5) . . . . ?
C46 C45 C42 C43 -160.1(3) . . . . ?
C52 C51 C56 C55 -2.8(5) . . . . ?
C52 C53 C54 C55 -1.0(6) . . . . ?
C52 C45 C42 C41 -161.8(3) . . . . ?
C52 C45 C42 C43 24.2(5) . . . . ?
C51 C50 C61 C62 152.8(4) . . . . ?
C51 C50 C61 C66 -30.4(6) . . . . ?
C51 C52 C53 C54 0.6(5) . . . . ?
C51 C52 C45 C46 17.1(5) . . . . ?
C51 C52 C45 C42 -167.2(3) . . . . ?
C51 C56 C55 C54 2.4(6) . . . . ?
C51 C56 C55 C57 179.0(4) . . . . ?
C63 C62 C61 C50 -172.3(3) . . . . ?
C63 C62 C61 C66 10.5(5) . . . . ?
C63 C64 C65 C66 4.8(5) . . . . ?
C63 C64 C65 C70 -171.2(3) . . . . ?
C63 C64 C75 C76 1.4(6) . . . . ?
C53 C52 C51 C50 170.3(3) . . . . ?
C53 C52 C51 C56 1.2(5) . . . . ?
C53 C52 C45 C46 -155.0(3) . . . . ?
C53 C52 C45 C42 20.7(5) . . . . ?
C45 C46 C47 C48 -0.4(5) . . . . ?
C45 C52 C51 C50 -2.3(5) . . . . ?
C45 C52 C51 C56 -171.3(3) . . . . ?
C45 C52 C53 C54 173.0(4) . . . . ?
C45 C42 C43 C44 -177.7(3) . . . . ?
C62 S2 C49 C50 -6.9(3) . . . . ?
C62 S2 C49 C46 -178.8(3) . . . . ?
C62 C63 C64 C65 -7.8(5) . . . . ?
C62 C63 C64 C75 174.9(3) . . . . ?
C62 C63 C78 C77 -175.0(3) . . . . ?
C66 C65 C70 C69 -4.1(5) . . . . ?
C66 C67 C68 C71 175.9(4) . . . . ?
C66 C67 C68 C69 -1.0(5) . . . . ?
C61 C50 C51 C52 179.1(3) . . . . ?
C61 C50 C51 C56 -12.1(6) . . . . ?
C61 C66 C65 C64 5.8(5) . . . . ?
C61 C66 C65 C70 -178.0(3) . . . . ?
C61 C66 C67 C68 -179.4(3) . . . . ?
C64 C63 C62 S2 178.1(3) . . . . ?
C64 C63 C62 C61 0.2(5) . . . . ?
C64 C63 C78 C77 1.4(5) . . . . ?
C64 C65 C70 C69 172.0(4) . . . . ?
C64 C75 C76 C77 -0.9(6) . . . . ?
C65 C66 C61 C50 170.2(3) . . . . ?
C65 C66 C61 C62 -13.1(5) . . . . ?
C65 C66 C67 C68 -5.0(5) . . . . ?
C65 C64 C75 C76 -175.8(4) . . . . ?
C65 C70 C69 C68 -1.9(6) . . . . ?
C48 C41 C42 C45 -8.8(5) . . . . ?
C48 C41 C42 C43 165.4(3) . . . . ?
C47 C46 C45 C52 166.6(3) . . . . ?
C47 C46 C45 C42 -9.3(5) . . . . ?
C42 C41 C48 C47 -1.1(5) . . . . ?
C37 C38 C41 C48 -172.0(3) . . . . ?
C37 C38 C41 C42 3.0(5) . . . . ?
C37 C38 C39 C40 9.9(5) . . . . ?
C37 C26 C25 C24 -158.4(4) . . . . ?
C37 C26 C25 C40 15.9(6) . . . . ?
C37 C26 C27 C28 161.7(4) . . . . ?
C37 C26 C27 C32 -26.9(6) . . . . ?
C37 C44 C43 C42 0.5(6) . . . . ?
C4 C86 C6 C15 -174.5(4) . . . . ?
C4 C86 C6 C1 3.1(6) . . . . ?
C4 C14 C13 S1 166.8(3) . . . . ?
C4 C14 C13 C12 -6.5(6) . . . . ?
C4 C3 C2 C1 5.5(6) . . . . ?
C4 C3 C7 C12 -3.6(6) . . . . ?
C4 C3 C7 C8 -177.2(4) . . . . ?
C56 C55 C54 C53 -0.5(6) . . . . ?
C56 C55 C57 C60 4.3(6) . . . . ?
C56 C55 C57 C58 -116.0(4) . . . . ?
C56 C55 C57 C59 123.8(4) . . . . ?
C26 C37 C44 C43 -177.9(4) . . . . ?
C26 C25 C24 S1 170.7(3) . . . . ?
C26 C25 C24 C23 -4.6(6) . . . . ?
C26 C25 C40 C39 -7.5(6) . . . . ?
C26 C27 C32 C31 -168.3(4) . . . . ?
C25 C26 C27 C28 -20.1(6) . . . . ?
C25 C26 C27 C32 151.4(4) . . . . ?
C25 C24 C23 C28 -17.6(6) . . . . ?
C25 C24 C23 C14 166.8(4) . . . . ?
C24 S1 C13 C12 176.1(4) . . . . ?
C24 S1 C13 C14 2.8(3) . . . . ?
C24 C25 C40 C39 166.4(4) . . . . ?
C24 C23 C28 C27 20.4(5) . . . . ?
C24 C23 C28 C29 -150.0(4) . . . . ?
C24 C23 C14 C4 -162.7(4) . . . . ?
C24 C23 C14 C13 11.5(5) . . . . ?
C39 C38 C41 C48 5.1(5) . . . . ?
C39 C38 C41 C42 -179.9(3) . . . . ?
C39 C38 C37 C26 -1.0(5) . . . . ?
C39 C38 C37 C44 -171.6(3) . . . . ?
C23 C28 C27 C26 -2.3(6) . . . . ?
C23 C28 C27 C32 -174.1(4) . . . . ?
C23 C28 C29 C30 171.7(4) . . . . ?
C23 C14 C13 S1 -8.2(4) . . . . ?
C23 C14 C13 C12 178.6(4) . . . . ?
C67 C66 C61 C50 -15.4(6) . . . . ?
C67 C66 C61 C62 161.3(3) . . . . ?
C67 C66 C65 C64 -168.8(3) . . . . ?
C67 C66 C65 C70 7.4(5) . . . . ?
C67 C68 C71 C73 7.3(6) . . . . ?
C67 C68 C71 C74 128.8(4) . . . . ?
C67 C68 C71 C72 -112.2(4) . . . . ?
C67 C68 C69 C70 4.4(6) . . . . ?
C10 C9 C8 C7 0.3(6) . . . . ?
C54 C55 C57 C60 -179.1(4) . . . . ?
C54 C55 C57 C58 60.6(5) . . . . ?
C54 C55 C57 C59 -59.6(5) . . . . ?
C28 C23 C14 C4 22.5(7) . . . . ?
C28 C23 C14 C13 -163.3(4) . . . . ?
C28 C27 C32 C31 3.4(6) . . . . ?
C28 C29 C30 C31 1.1(7) . . . . ?
C28 C29 C30 C33 -173.3(4) . . . . ?
C75 C64 C65 C66 -178.1(3) . . . . ?
C75 C64 C65 C70 5.9(6) . . . . ?
C75 C76 C77 C78 0.5(6) . . . . ?
C75 C76 C77 C79 -178.5(4) . . . . ?
C86 C4 C14 C23 12.6(6) . . . . ?
C86 C4 C14 C13 -161.4(4) . . . . ?
C86 C4 C3 C2 -8.5(5) . . . . ?
C86 C4 C3 C7 166.4(3) . . . . ?
C86 C6 C15 C16 -141.9(4) . . . . ?
C86 C6 C15 C17 100.5(5) . . . . ?
C86 C6 C15 C18 -18.2(7) . . . . ?
C86 C6 C1 C2 -6.3(6) . . . . ?
C40 C25 C24 S1 -3.4(6) . . . . ?
C40 C25 C24 C23 -178.8(4) . . . . ?
C11 C12 C13 S1 4.4(6) . . . . ?
C11 C12 C13 C14 176.8(4) . . . . ?
C11 C12 C7 C3 -171.8(4) . . . . ?
C11 C12 C7 C8 2.2(6) . . . . ?
C11 C10 C9 C8 3.2(6) . . . . ?
C11 C10 C19 C21 64.6(4) . . . . ?
C11 C10 C19 C20 -174.9(4) . . . . ?
C11 C10 C19 C22 -55.2(5) . . . . ?
C76 C77 C78 C63 -0.7(5) . . . . ?
C76 C77 C79 C80 179.9(4) . . . . ?
C76 C77 C79 C82 -59.8(5) . . . . ?
C76 C77 C79 C81 60.0(5) . . . . ?
C14 C4 C86 C6 176.5(4) . . . . ?
C14 C4 C3 C2 179.1(3) . . . . ?
C14 C4 C3 C7 -6.1(5) . . . . ?
C14 C23 C28 C27 -165.0(4) . . . . ?
C14 C23 C28 C29 24.6(7) . . . . ?
C27 C26 C25 C24 23.2(5) . . . . ?
C27 C26 C25 C40 -162.4(4) . . . . ?
C27 C28 C29 C30 1.4(6) . . . . ?
C27 C32 C31 C30 -1.0(7) . . . . ?
C3 C4 C86 C6 4.3(6) . . . . ?
C3 C4 C14 C23 -175.2(4) . . . . ?
C3 C4 C14 C13 10.9(5) . . . . ?
C3 C2 C1 C6 2.0(7) . . . . ?
C2 C3 C7 C12 171.1(4) . . . . ?
C2 C3 C7 C8 -2.6(6) . . . . ?
C9 C10 C11 C12 -3.9(6) . . . . ?
C9 C10 C19 C21 -113.2(4) . . . . ?
C9 C10 C19 C20 7.3(5) . . . . ?
C9 C10 C19 C22 126.9(4) . . . . ?
C9 C8 C7 C12 -3.0(6) . . . . ?
C9 C8 C7 C3 170.8(4) . . . . ?
C29 C28 C27 C26 168.3(4) . . . . ?
C29 C28 C27 C32 -3.5(6) . . . . ?
C29 C30 C33 C34 -6.7(7) . . . . ?
C29 C30 C33 C36 -127.0(5) . . . . ?
C29 C30 C33 C35 112.8(5) . . . . ?
C13 S1 C24 C25 -172.1(4) . . . . ?
C13 S1 C24 C23 3.9(3) . . . . ?
C13 C12 C11 C10 -178.7(4) . . . . ?
C13 C12 C7 C3 8.1(5) . . . . ?
C13 C12 C7 C8 -177.8(4) . . . . ?
C78 C63 C62 S2 -5.4(5) . . . . ?
C78 C63 C62 C61 176.7(3) . . . . ?
C78 C63 C64 C65 175.7(3) . . . . ?
C78 C63 C64 C75 -1.6(5) . . . . ?
C78 C77 C79 C80 0.9(6) . . . . ?
C78 C77 C79 C82 121.3(4) . . . . ?
C78 C77 C79 C81 -119.0(4) . . . . ?
C44 C37 C26 C25 158.6(4) . . . . ?
C44 C37 C26 C27 -23.1(6) . . . . ?
C19 C10 C11 C12 178.1(4) . . . . ?
C19 C10 C9 C8 -178.9(4) . . . . ?
C7 C12 C11 C10 1.3(6) . . . . ?
C7 C12 C13 S1 -175.6(3) . . . . ?
C7 C12 C13 C14 -3.2(6) . . . . ?
C7 C3 C2 C1 -169.3(4) . . . . ?
C15 C6 C1 C2 171.3(4) . . . . ?
C57 C55 C54 C53 -177.3(4) . . . . ?
C32 C31 C30 C29 -1.3(7) . . . . ?
C32 C31 C30 C33 173.4(5) . . . . ?
C1 C6 C15 C16 40.6(6) . . . . ?
C1 C6 C15 C17 -77.0(5) . . . . ?
C1 C6 C15 C18 164.3(5) . . . . ?
C79 C77 C78 C63 178.3(3) . . . . ?
C31 C30 C33 C34 179.0(4) . . . . ?
C31 C30 C33 C36 58.6(6) . . . . ?
C31 C30 C33 C35 -61.5(6) . . . . ?
C71 C68 C69 C70 -172.5(4) . . . . ?
C69 C68 C71 C73 -175.9(4) . . . . ?
C69 C68 C71 C74 -54.4(5) . . . . ?
C69 C68 C71 C72 64.6(5) . . . . ?

loop_
_smtbx_masks_void_nr
_smtbx_masks_void_average_x
_smtbx_masks_void_average_y
_smtbx_masks_void_average_z
_smtbx_masks_void_volume
_smtbx_masks_void_count_electrons
_smtbx_masks_void_content
1 -0.250 0.162 0.500 249.4 13.6 ?
2 0.250 -0.162 0.500 249.4 15.7 ?
3 0.250 0.244 0.500 431.7 38.1 ?
4 0.250 0.256 1.000 431.7 39.7 ?
5 0.250 0.662 0.000 249.4 13.6 ?
6 -0.250 0.338 1.000 249.4 15.7 ?
7 -0.250 0.744 0.000 431.7 38.1 ?
8 -0.250 0.756 0.500 431.7 39.7 ?
